data_2213923
loop_
_publ_author_name
'Yong-Mei Zhang'
'Guang Xin'
'Dong-Yan Hou,'
'Tie-Chun Li'

_publ_section_title
;<i>catena</i>-Poly[[[bis(2-methyl-1<i>H</i>-imidazole)cobalt(II)]-\m-cyclohexane-1,4-dicarboxylato]
 monohydrate]
;
_journal_coeditor_code OM2125
_journal_issue 6
_journal_name_full 'Acta Crystallographica Section E'
_journal_page_first m1735
_journal_page_last m1736
_journal_paper_doi 10.1107/S1600536807024063
_journal_volume 63
_journal_year 2007
_chemical_formula_iupac '[Co (C8 H10 O4) (C4 H6 N2)2], H2 O'
_chemical_formula_moiety 'C16 H22 Co N4 O4, H2 O'
_chemical_formula_sum 'C16 H24 Co N4 O5'
_chemical_formula_weight 411.32
_chemical_name_systematic
;
catena-Poly[[[bis(2-methyl-1H-imidazole)cobalt(II)]
-\m-cyclohexane-1,4-dicarboxylato] monohydrate]
;
_space_group_IT_number 14
_symmetry_cell_setting monoclinic
_symmetry_space_group_name_Hall '-P 2ybc'
_symmetry_space_group_name_H-M 'P 1 21/c 1'
_atom_sites_solution_hydrogens geom
_atom_sites_solution_primary direct
_atom_sites_solution_secondary difmap
_audit_creation_method SHELXL-97
_cell_angle_alpha 90.00
_cell_angle_beta 116.82(3)
_cell_angle_gamma 90.00
_cell_formula_units_Z 4
_cell_length_a 13.300(3)
_cell_length_b 11.075(2)
_cell_length_c 14.334(3)
_cell_measurement_reflns_used 11934
_cell_measurement_temperature 293(2)
_cell_measurement_theta_max 27.45
_cell_measurement_theta_min 3.21
_cell_volume 1884.2(8)
_computing_cell_refinement PROCESS-AUTO
_computing_data_collection 'PROCESS-AUTO (Rigaku, 1998)'
_computing_data_reduction PROCESS-AUTO
_computing_molecular_graphics 'SHELXTL-Plus (Sheldrick, 1990)'
_computing_publication_material SHELXL97
_computing_structure_refinement 'SHELXL97 (Sheldrick, 1997)'
_computing_structure_solution 'SHELXS97 (Sheldrick, 1997)'
_diffrn_ambient_temperature 293(2)
_diffrn_detector_area_resol_mean 10.0
_diffrn_measured_fraction_theta_full 0.995
_diffrn_measured_fraction_theta_max 0.994
_diffrn_measurement_device_type 'Rigaku R-AXIS RAPID'
_diffrn_measurement_method '\w scan'
_diffrn_radiation_monochromator graphite
_diffrn_radiation_source 'rotating anode'
_diffrn_radiation_type MoK\a
_diffrn_radiation_wavelength 0.71073
_diffrn_reflns_av_R_equivalents 0.0457
_diffrn_reflns_av_sigmaI/netI 0.0415
_diffrn_reflns_limit_h_max 17
_diffrn_reflns_limit_h_min -15
_diffrn_reflns_limit_k_max 14
_diffrn_reflns_limit_k_min -14
_diffrn_reflns_limit_l_max 16
_diffrn_reflns_limit_l_min -18
_diffrn_reflns_number 15286
_diffrn_reflns_theta_full 25.00
_diffrn_reflns_theta_max 27.45
_diffrn_reflns_theta_min 3.18
_diffrn_standards_decay_% 0
_diffrn_standards_interval_count 0
_diffrn_standards_number 0
_exptl_absorpt_coefficient_mu 0.945
_exptl_absorpt_correction_T_max 0.798
_exptl_absorpt_correction_T_min 0.752
_exptl_absorpt_correction_type multi-scan
_exptl_absorpt_process_details '(ABSCOR; Higashi, 1995)'
_exptl_crystal_colour pink
_exptl_crystal_density_diffrn 1.450
_exptl_crystal_density_method 'not measured'
_exptl_crystal_description block
_exptl_crystal_F_000 860
_exptl_crystal_size_max 0.29
_exptl_crystal_size_mid 0.27
_exptl_crystal_size_min 0.24
_refine_diff_density_max 0.370
_refine_diff_density_min -0.251
_refine_ls_extinction_method none
_refine_ls_goodness_of_fit_ref 1.063
_refine_ls_hydrogen_treatment mixed
_refine_ls_matrix_type full
_refine_ls_number_parameters 245
_refine_ls_number_reflns 4295
_refine_ls_number_restraints 3
_refine_ls_restrained_S_all 1.063
_refine_ls_R_factor_all 0.0586
_refine_ls_R_factor_gt 0.0407
_refine_ls_shift/su_max 0.001
_refine_ls_shift/su_mean 0.000
_refine_ls_structure_factor_coef Fsqd
_refine_ls_weighting_details 'calc w=1/[\s^2^(Fo^2^)+(0.0390P)^2^+0.6548P] where P=(Fo^2^+2Fc^2^)/3'
_refine_ls_weighting_scheme calc
_refine_ls_wR_factor_gt 0.0879
_refine_ls_wR_factor_ref 0.0941
_reflns_number_gt 3311
_reflns_number_total 4295
_reflns_threshold_expression I>2\s(I)
_cod_data_source_file om2125.cif
_cod_data_source_block I
_cod_depositor_comments
;
The following automatic conversions were performed:
'_symmetry_cell_setting' value 'Monoclinic' changed to 'monoclinic'
according to '/home/saulius/struct/CIF-dictionaries/cif_core.dic'
dictionary named 'cif_core.dic' version 2.4.1 from 2010-06-29.

Automatic conversion script
Id: cif_fix_enum 1527 2010-12-29 10:47:43Z saulius 

The following automatic conversions were performed:

'_symmetry_cell_setting' value 'Monoclinic' changed to 'monoclinic'
according to /home/saulius/struct/CIF-dictionaries/cif_core.dic
dictionary named 'cif_core.dic' version 2.4.1 from 2010-06-29.

Automatic conversion script
Id: cif_fix_values 1715 2011-07-08 13:25:40Z adriana 
;
_cod_original_sg_symbol_H-M 'P 21/c'
_cod_database_code 2213923
_cod_database_fobs_code 2213923

loop_
_symmetry_equiv_pos_as_xyz
'x, y, z'
'-x, y+1/2, -z+1/2'
'-x, -y, -z'
'x, -y-1/2, z-1/2'

loop_
_atom_site_type_symbol
_atom_site_label
_atom_site_fract_x
_atom_site_fract_y
_atom_site_fract_z
_atom_site_U_iso_or_equiv
_atom_site_adp_type
_atom_site_calc_flag
_atom_site_refinement_flags
_atom_site_occupancy
C C1 0.4008(2) 0.2780(2) 0.71383(18) 0.0401(6) Uani d . 1
C C2 0.4978(2) 0.2657(2) 0.68613(18) 0.0360(5) Uani d . 1
H H2A 0.4889 0.1873 0.6516 0.043 Uiso calc R 1
C C3 0.6113(2) 0.2625(2) 0.78389(18) 0.0410(6) Uani d . 1
H H3A 0.6228 0.3382 0.8214 0.049 Uiso calc R 1
H H3B 0.6109 0.1981 0.8295 0.049 Uiso calc R 1
C C4 0.7079(2) 0.2425(2) 0.7561(2) 0.0432(6) Uani d . 1
H H4A 0.7022 0.1617 0.7280 0.052 Uiso calc R 1
H H4B 0.7788 0.2479 0.8192 0.052 Uiso calc R 1
C C5 0.7085(2) 0.3338(2) 0.67631(17) 0.0327(5) Uani d . 1
H H5 0.7632 0.3054 0.6529 0.039 Uiso calc R 1
C C6 0.5928(2) 0.3373(2) 0.58001(17) 0.0386(6) Uani d . 1
H H6A 0.5928 0.4003 0.5330 0.046 Uiso calc R 1
H H6B 0.5796 0.2609 0.5433 0.046 Uiso calc R 1
C C7 0.4978(2) 0.3608(2) 0.60950(17) 0.0374(5) Uani d . 1
H H7A 0.5072 0.4402 0.6409 0.045 Uiso calc R 1
H H7B 0.4261 0.3593 0.5471 0.045 Uiso calc R 1
C C8 0.74491(19) 0.4602(2) 0.72160(17) 0.0319(5) Uani d . 1
C C9 0.3517(2) 0.4190(2) 0.92264(19) 0.0464(6) Uani d . 1
H H9 0.4015 0.4346 0.8948 0.056 Uiso calc R 1
C C10 0.3467(3) 0.4798(3) 1.0017(2) 0.0540(8) Uani d . 1
H H10 0.3919 0.5445 1.0383 0.065 Uiso calc R 1
C C11 0.2184(2) 0.3384(2) 0.94879(17) 0.0397(6) Uani d . 1
C C12 0.1208(3) 0.2644(3) 0.9383(3) 0.0629(8) Uani d . 1
H H12A 0.0613 0.3166 0.9342 0.094 Uiso calc R 1
H H12B 0.1434 0.2123 0.9979 0.094 Uiso calc R 1
H H12C 0.0946 0.2165 0.8759 0.094 Uiso calc R 1
C C13 0.0093(2) 0.1407(2) 0.6170(2) 0.0453(6) Uani d . 1
H H13 0.0239 0.0583 0.6269 0.054 Uiso calc R 1
C C14 -0.0897(2) 0.1900(3) 0.5501(2) 0.0553(7) Uani d . 1
H H14 -0.1549 0.1491 0.5056 0.066 Uiso calc R 1
C C15 0.0311(2) 0.3347(2) 0.63310(17) 0.0347(5) Uani d . 1
C C16 0.0767(2) 0.4585(2) 0.6651(2) 0.0508(7) Uani d . 1
H H16A 0.0327 0.5147 0.6110 0.076 Uiso calc R 1
H H16B 0.1535 0.4609 0.6766 0.076 Uiso calc R 1
H H16C 0.0732 0.4800 0.7285 0.076 Uiso calc R 1
N N1 0.27049(17) 0.32969(17) 0.88959(14) 0.0362(5) Uani d . 1
N N2 0.2633(2) 0.42856(19) 1.01784(15) 0.0485(6) Uani d . 1
H H2 0.2427 0.4501 1.0643 0.058 Uiso calc R 1
N N3 0.08621(16) 0.23135(16) 0.66915(14) 0.0338(4) Uani d . 1
N N4 -0.07494(17) 0.3123(2) 0.56069(16) 0.0445(5) Uani d . 1
H H4 -0.1250 0.3658 0.5268 0.053 Uiso calc R 1
O O1 0.3881(2) 0.19246(18) 0.76549(19) 0.0648(6) Uani d . 1
O O2 0.33529(19) 0.3642(2) 0.68658(16) 0.0742(7) Uani d . 1
O O1W -0.23698(18) 0.48020(19) 0.47705(16) 0.0562(5) Uani d D 1
O O3 0.74594(15) 0.54197(14) 0.65811(12) 0.0387(4) Uani d . 1
O O4 0.77284(16) 0.48266(16) 0.81481(13) 0.0480(5) Uani d . 1
Co Co1 0.24756(3) 0.20400(3) 0.77712(2) 0.03035(10) Uani d . 1
H HW12 -0.249(2) 0.503(2) 0.5266(16) 0.054(9) Uiso d D 1
H HW11 -0.271(3) 0.521(3) 0.4237(16) 0.077(11) Uiso d D 1

loop_
_atom_site_aniso_label
_atom_site_aniso_U_11
_atom_site_aniso_U_22
_atom_site_aniso_U_33
_atom_site_aniso_U_12
_atom_site_aniso_U_13
_atom_site_aniso_U_23
C1 0.0397(14) 0.0493(15) 0.0358(12) -0.0085(12) 0.0209(11) -0.0083(11)
C2 0.0381(13) 0.0353(12) 0.0393(12) -0.0057(10) 0.0216(10) -0.0058(10)
C3 0.0417(14) 0.0449(14) 0.0376(13) 0.0004(11) 0.0190(11) 0.0097(11)
C4 0.0386(14) 0.0353(12) 0.0543(15) 0.0063(11) 0.0198(12) 0.0078(11)
C5 0.0336(12) 0.0315(11) 0.0394(12) -0.0013(9) 0.0221(10) -0.0063(9)
C6 0.0436(15) 0.0450(13) 0.0310(11) -0.0108(11) 0.0203(11) -0.0070(10)
C7 0.0322(13) 0.0462(14) 0.0306(11) -0.0018(11) 0.0112(10) 0.0010(10)
C8 0.0304(12) 0.0341(12) 0.0344(11) -0.0029(10) 0.0175(9) -0.0047(9)
C9 0.0522(17) 0.0449(15) 0.0409(13) -0.0072(12) 0.0201(12) -0.0042(11)
C10 0.069(2) 0.0444(15) 0.0386(14) -0.0037(14) 0.0160(13) -0.0106(11)
C11 0.0526(16) 0.0381(13) 0.0303(11) 0.0099(11) 0.0205(11) 0.0046(10)
C12 0.077(2) 0.066(2) 0.0678(19) -0.0042(17) 0.0528(18) -0.0046(15)
C13 0.0416(15) 0.0364(14) 0.0538(15) -0.0033(11) 0.0178(12) 0.0026(11)
C14 0.0375(15) 0.0544(18) 0.0625(17) -0.0095(13) 0.0125(13) -0.0024(14)
C15 0.0363(13) 0.0384(12) 0.0335(11) 0.0039(10) 0.0195(10) 0.0020(9)
C16 0.0540(17) 0.0361(14) 0.0571(16) 0.0071(12) 0.0206(13) 0.0013(12)
N1 0.0447(12) 0.0351(10) 0.0295(10) 0.0014(9) 0.0174(9) -0.0018(8)
N2 0.0738(17) 0.0435(12) 0.0314(10) 0.0133(12) 0.0264(11) -0.0012(9)
N3 0.0343(10) 0.0319(10) 0.0345(10) 0.0025(8) 0.0149(8) 0.0012(8)
N4 0.0337(11) 0.0502(13) 0.0471(12) 0.0109(10) 0.0160(9) 0.0083(10)
O1 0.0752(15) 0.0534(12) 0.0987(16) -0.0031(11) 0.0682(14) 0.0062(11)
O2 0.0662(14) 0.1131(19) 0.0603(12) 0.0437(14) 0.0436(11) 0.0330(13)
O1W 0.0605(13) 0.0701(14) 0.0449(11) 0.0277(11) 0.0298(10) 0.0136(10)
O3 0.0531(11) 0.0310(8) 0.0398(9) -0.0039(7) 0.0279(8) -0.0035(7)
O4 0.0548(12) 0.0573(11) 0.0340(9) -0.0179(9) 0.0219(8) -0.0143(8)
Co1 0.03402(18) 0.03078(16) 0.02738(16) 0.00234(13) 0.01485(12) 0.00074(12)

loop_
_atom_type_symbol
_atom_type_description
_atom_type_scat_dispersion_real
_atom_type_scat_dispersion_imag
_atom_type_scat_source
C C 0.0033 0.0016 'International Tables Vol C Tables 4.2.6.8 and 6.1.1.4'
H H 0.0000 0.0000 'International Tables Vol C Tables 4.2.6.8 and 6.1.1.4'
N N 0.0061 0.0033 'International Tables Vol C Tables 4.2.6.8 and 6.1.1.4'
O O 0.0106 0.0060 'International Tables Vol C Tables 4.2.6.8 and 6.1.1.4'
Co Co 0.3494 0.9721 'International Tables Vol C Tables 4.2.6.8 and 6.1.1.4'

loop_
_geom_angle_atom_site_label_1
_geom_angle_atom_site_label_2
_geom_angle_atom_site_label_3
_geom_angle_site_symmetry_1
_geom_angle_site_symmetry_3
_geom_angle
_geom_angle_publ_flag
O2 C1 O1 . . 120.4(3) ?
O2 C1 C2 . . 123.4(2) ?
O1 C1 C2 . . 116.2(2) ?
C1 C2 C7 . . 113.8(2) ?
C1 C2 C3 . . 111.52(19) ?
C7 C2 C3 . . 110.88(19) ?
C1 C2 H2A . . 106.7 ?
C7 C2 H2A . . 106.7 ?
C3 C2 H2A . . 106.7 ?
C4 C3 C2 . . 111.4(2) ?
C4 C3 H3A . . 109.4 ?
C2 C3 H3A . . 109.4 ?
C4 C3 H3B . . 109.4 ?
C2 C3 H3B . . 109.4 ?
H3A C3 H3B . . 108.0 ?
C3 C4 C5 . . 112.9(2) ?
C3 C4 H4A . . 109.0 ?
C5 C4 H4A . . 109.0 ?
C3 C4 H4B . . 109.0 ?
C5 C4 H4B . . 109.0 ?
H4A C4 H4B . . 107.8 ?
C8 C5 C4 . . 113.31(19) ?
C8 C5 C6 . . 110.85(19) ?
C4 C5 C6 . . 110.3(2) ?
C8 C5 H5 . . 107.4 ?
C4 C5 H5 . . 107.4 ?
C6 C5 H5 . . 107.4 ?
C7 C6 C5 . . 112.02(18) ?
C7 C6 H6A . . 109.2 ?
C5 C6 H6A . . 109.2 ?
C7 C6 H6B . . 109.2 ?
C5 C6 H6B . . 109.2 ?
H6A C6 H6B . . 107.9 ?
C2 C7 C6 . . 110.6(2) ?
C2 C7 H7A . . 109.5 ?
C6 C7 H7A . . 109.5 ?
C2 C7 H7B . . 109.5 ?
C6 C7 H7B . . 109.5 ?
H7A C7 H7B . . 108.1 ?
O4 C8 O3 . . 121.7(2) ?
O4 C8 C5 . . 121.7(2) ?
O3 C8 C5 . . 116.51(18) ?
C10 C9 N1 . . 108.6(3) ?
C10 C9 H9 . . 125.7 ?
N1 C9 H9 . . 125.7 ?
C9 C10 N2 . . 106.8(2) ?
C9 C10 H10 . . 126.6 ?
N2 C10 H10 . . 126.6 ?
N1 C11 N2 . . 110.0(2) ?
N1 C11 C12 . . 125.7(2) ?
N2 C11 C12 . . 124.3(2) ?
C11 C12 H12A . . 109.5 ?
C11 C12 H12B . . 109.5 ?
H12A C12 H12B . . 109.5 ?
C11 C12 H12C . . 109.5 ?
H12A C12 H12C . . 109.5 ?
H12B C12 H12C . . 109.5 ?
C14 C13 N3 . . 109.7(2) ?
C14 C13 H13 . . 125.2 ?
N3 C13 H13 . . 125.2 ?
C13 C14 N4 . . 106.1(2) ?
C13 C14 H14 . . 126.9 ?
N4 C14 H14 . . 126.9 ?
N3 C15 N4 . . 110.0(2) ?
N3 C15 C16 . . 126.6(2) ?
N4 C15 C16 . . 123.3(2) ?
C15 C16 H16A . . 109.5 ?
C15 C16 H16B . . 109.5 ?
H16A C16 H16B . . 109.5 ?
C15 C16 H16C . . 109.5 ?
H16A C16 H16C . . 109.5 ?
H16B C16 H16C . . 109.5 ?
C11 N1 C9 . . 106.5(2) ?
C11 N1 Co1 . . 128.45(18) ?
C9 N1 Co1 . . 124.96(18) ?
C11 N2 C10 . . 108.2(2) ?
C11 N2 H2 . . 125.9 ?
C10 N2 H2 . . 125.9 ?
C15 N3 C13 . . 105.7(2) ?
C15 N3 Co1 . . 129.33(16) ?
C13 N3 Co1 . . 125.00(16) ?
C15 N4 C14 . . 108.5(2) ?
C15 N4 H4 . . 125.8 ?
C14 N4 H4 . . 125.8 ?
C1 O1 Co1 . . 112.82(19) ?
HW12 O1W HW11 . . 113(2) ?
C8 O3 Co1 . 2_656 108.32(14) ?
O1 Co1 O3 . 2_646 97.93(8) y
O1 Co1 N3 . . 132.04(9) y
O3 Co1 N3 2_646 . 107.31(8) y
O1 Co1 N1 . . 107.66(9) y
O3 Co1 N1 2_646 . 106.51(7) y
N3 Co1 N1 . . 103.32(8) y

loop_
_geom_bond_atom_site_label_1
_geom_bond_atom_site_label_2
_geom_bond_site_symmetry_2
_geom_bond_distance
_geom_bond_publ_flag
C1 O2 . 1.231(3) ?
C1 O1 . 1.260(3) ?
C1 C2 . 1.518(4) ?
C2 C7 . 1.521(3) ?
C2 C3 . 1.528(3) ?
C2 H2A . 0.9800 ?
C3 C4 . 1.523(4) ?
C3 H3A . 0.9700 ?
C3 H3B . 0.9700 ?
C4 C5 . 1.530(3) ?
C4 H4A . 0.9700 ?
C4 H4B . 0.9700 ?
C5 C8 . 1.526(3) ?
C5 C6 . 1.536(3) ?
C5 H5 . 0.9800 ?
C6 C7 . 1.524(3) ?
C6 H6A . 0.9700 ?
C6 H6B . 0.9700 ?
C7 H7A . 0.9700 ?
C7 H7B . 0.9700 ?
C8 O4 . 1.240(3) ?
C8 O3 . 1.289(3) ?
C9 C10 . 1.346(4) ?
C9 N1 . 1.382(3) ?
C9 H9 . 0.9300 ?
C10 N2 . 1.356(4) ?
C10 H10 . 0.9300 ?
C11 N1 . 1.319(3) ?
C11 N2 . 1.342(3) ?
C11 C12 . 1.484(4) ?
C12 H12A . 0.9600 ?
C12 H12B . 0.9600 ?
C12 H12C . 0.9600 ?
C13 C14 . 1.346(4) ?
C13 N3 . 1.387(3) ?
C13 H13 . 0.9300 ?
C14 N4 . 1.367(3) ?
C14 H14 . 0.9300 ?
C15 N3 . 1.332(3) ?
C15 N4 . 1.344(3) ?
C15 C16 . 1.486(3) ?
C16 H16A . 0.9600 ?
C16 H16B . 0.9600 ?
C16 H16C . 0.9600 ?
Co1 N1 . 2.0460(19) y
N2 H2 . 0.8600 ?
Co1 N3 . 2.024(2) y
N4 H4 . 0.8600 ?
Co1 O1 . 1.955(2) y
O1W HW12 . 0.837(16) ?
O1W HW11 . 0.826(17) ?
Co1 O3 2_646 2.0042(16) y

loop_
_geom_hbond_atom_site_label_D
_geom_hbond_atom_site_label_H
_geom_hbond_atom_site_label_A
_geom_hbond_site_symmetry_A
_geom_hbond_distance_DH
_geom_hbond_distance_HA
_geom_hbond_distance_DA
_geom_hbond_angle_DHA
O1W HW11 O2 3_566 0.826(17) 1.904(18) 2.723(3) 171(3)
O1W HW12 O3 1_455 0.837(16) 1.962(16) 2.790(3) 170(3)
N2 H2 O4 3_667 0.86 1.98 2.827(3) 167.6
N4 H4 O1W . 0.86 1.84 2.685(3) 168.7

loop_
_geom_torsion_atom_site_label_1
_geom_torsion_atom_site_label_2
_geom_torsion_atom_site_label_3
_geom_torsion_atom_site_label_4
_geom_torsion_site_symmetry_4
_geom_torsion
O2 C1 C2 C7 . -7.7(3)
O1 C1 C2 C7 . 170.7(2)
O2 C1 C2 C3 . 118.6(3)
O1 C1 C2 C3 . -63.0(3)
C1 C2 C3 C4 . 176.5(2)
C7 C2 C3 C4 . -55.5(3)
C2 C3 C4 C5 . 53.8(3)
C3 C4 C5 C8 . 72.4(3)
C3 C4 C5 C6 . -52.6(3)
C8 C5 C6 C7 . -72.2(2)
C4 C5 C6 C7 . 54.1(3)
C1 C2 C7 C6 . -176.17(19)
C3 C2 C7 C6 . 57.1(3)
C5 C6 C7 C2 . -57.0(3)
C4 C5 C8 O4 . 1.4(3)
C6 C5 C8 O4 . 126.1(2)
C4 C5 C8 O3 . -179.2(2)
C6 C5 C8 O3 . -54.5(3)
N1 C9 C10 N2 . 0.1(3)
N3 C13 C14 N4 . -0.3(3)
N2 C11 N1 C9 . -0.3(3)
C12 C11 N1 C9 . 176.8(3)
N2 C11 N1 Co1 . 175.74(15)
C12 C11 N1 Co1 . -7.1(4)
C10 C9 N1 C11 . 0.1(3)
C10 C9 N1 Co1 . -176.08(18)
N1 C11 N2 C10 . 0.3(3)
C12 C11 N2 C10 . -176.8(3)
C9 C10 N2 C11 . -0.3(3)
N4 C15 N3 C13 . -0.9(3)
C16 C15 N3 C13 . 179.6(3)
N4 C15 N3 Co1 . 179.31(16)
C16 C15 N3 Co1 . -0.2(4)
C14 C13 N3 C15 . 0.7(3)
C14 C13 N3 Co1 . -179.42(19)
N3 C15 N4 C14 . 0.7(3)
C16 C15 N4 C14 . -179.8(3)
C13 C14 N4 C15 . -0.2(3)
O2 C1 O1 Co1 . 8.0(3)
C2 C1 O1 Co1 . -170.51(16)
O4 C8 O3 Co1 2_656 -16.5(3)
C5 C8 O3 Co1 2_656 164.01(15)
C1 O1 Co1 O3 2_646 171.49(18)
C1 O1 Co1 N3 . 49.5(2)
C1 O1 Co1 N1 . -78.3(2)
C15 N3 Co1 O1 . -87.9(2)
C13 N3 Co1 O1 . 92.3(2)
C15 N3 Co1 O3 2_646 153.67(19)
C13 N3 Co1 O3 2_646 -26.1(2)
C15 N3 Co1 N1 . 41.4(2)
C13 N3 Co1 N1 . -138.4(2)
C11 N1 Co1 O1 . -154.1(2)
C9 N1 Co1 O1 . 21.3(2)
C11 N1 Co1 O3 2_646 -49.9(2)
C9 N1 Co1 O3 2_646 125.47(19)
C11 N1 Co1 N3 . 63.0(2)
C9 N1 Co1 N3 . -121.63(19)
